data_7115887
loop_
_publ_author_name
'Jamie R. Wolstenhulme'
'Alex Cavell'
'Matija Gredicak'
'Russell W. Driver'
'Martin D. Smith'

_publ_section_title
;
 A cation-directed two-component cascade approach to enantioenriched
 pyrroloindolines
;
_journal_name_full Chem.Commun.
_journal_page_first 13585
_journal_paper_doi 10.1039/C4cc06683A
_journal_volume 50
_journal_year 2014
_chemical_compound_source synthesis
_chemical_formula_moiety 'C28 H17 F7 N4 O6'
_chemical_formula_sum 'C28 H17 F7 N4 O6'
_chemical_formula_weight 638.45
_chemical_name_common 'spirocyclic pyrroline_2'
_space_group_IT_number 14
_symmetry_cell_setting monoclinic
_symmetry_space_group_name_Hall '-P 2yn'
_symmetry_space_group_name_H-M 'P 1 21/n 1'
_atom_sites_solution_hydrogens difmap
_atom_sites_solution_primary other
_audit_creation_date 2014-02-05
_audit_creation_method CRYSTALS_ver_14.43
_cell_angle_alpha 90
_cell_angle_beta 108.190(6)
_cell_angle_gamma 90
_cell_formula_units_Z 4
_cell_length_a 15.470(2)
_cell_length_b 9.988(1)
_cell_length_c 18.047(3)
_cell_measurement_reflns_used 6229
_cell_measurement_temperature 150
_cell_measurement_theta_max 1
_cell_measurement_theta_min 1
_cell_volume 2649.2(6)
_computing_cell_refinement 'DENZO/SCALEPACK (Otwinowski & Minor, 1997)'
_computing_data_collection 'COLLECT (Nonius, 2001).'
_computing_data_reduction 'DENZO/SCALEPACK (Otwinowski & Minor, 1997)'
_computing_molecular_graphics 'CAMERON (Watkin et al., 1996)'
_computing_publication_material 'CRYSTALS (Betteridge et al., 2003)'
_computing_structure_refinement 'CRYSTALS (Betteridge et al., 2003)'
_computing_structure_solution 'Superflip (Palatinus & Chapuis, 2007)'
_diffrn_ambient_temperature 150
_diffrn_measured_fraction_theta_full 0.992
_diffrn_measured_fraction_theta_max 0.991
_diffrn_measurement_device Area
_diffrn_measurement_device_type 'Nonius KappaCCD'
_diffrn_measurement_method \w
_diffrn_radiation_monochromator graphite
_diffrn_radiation_type 'Mo K\a'
_diffrn_radiation_wavelength 0.71073
_diffrn_reflns_av_R_equivalents 0.017
_diffrn_reflns_limit_h_max 20
_diffrn_reflns_limit_h_min -20
_diffrn_reflns_limit_k_max 12
_diffrn_reflns_limit_k_min -9
_diffrn_reflns_limit_l_max 23
_diffrn_reflns_limit_l_min -23
_diffrn_reflns_number 42456
_diffrn_reflns_theta_full 26.935
_diffrn_reflns_theta_max 27.485
_diffrn_reflns_theta_min 5.098
_diffrn_standards_number 0
_exptl_absorpt_coefficient_mu 0.146
_exptl_absorpt_correction_T_max 1.0
_exptl_absorpt_correction_T_min 0.86
_exptl_absorpt_correction_type multi-scan
_exptl_absorpt_process_details 'DENZO/SCALEPACK (Otwinowski & Minor, 1997)'
_exptl_crystal_colour clear_pale_colourless
_exptl_crystal_density_diffrn 1.601
_exptl_crystal_density_meas ?
_exptl_crystal_density_method 'not measured'
_exptl_crystal_description block
_exptl_crystal_F_000 1296
_exptl_crystal_recrystallization_method 'Re-crystallisation from solvent: ethyl acetate / hexanes'
_exptl_crystal_size_max 0.400
_exptl_crystal_size_mid 0.300
_exptl_crystal_size_min 0.200
_refine_diff_density_max 1.03
_refine_diff_density_min -0.77
_refine_ls_extinction_method None
_refine_ls_goodness_of_fit_ref 0.9091
_refine_ls_hydrogen_treatment constr
_refine_ls_matrix_type full
_refine_ls_number_parameters 406
_refine_ls_number_reflns 6015
_refine_ls_number_restraints 0
_refine_ls_R_factor_all 0.0591
_refine_ls_R_factor_gt 0.0480
_refine_ls_shift/su_max 0.0003282
_refine_ls_shift/su_mean 0.0000368
_refine_ls_structure_factor_coef Fsqd
_refine_ls_weighting_details
;
 Method, part 1, Chebychev polynomial, (Watkin, 1994, Prince, 1982) 
 [weight] = 1.0/[A~0~*T~0~(x)+A~1~*T~1~(x) ... +A~n-1~]*T~n-1~(x)] 
 where A~i~ are the Chebychev coefficients listed below and x= Fcalc/Fmax 
 Method = Robust Weighting (Prince, 1982) 
 W = [weight] * [1-(deltaF/6*sigmaF)^2^]^2^ 
 A~i~ are: 
 67.9 110. 63.8 25.3 5.48 
;
_refine_ls_weighting_scheme calc
_refine_ls_wR_factor_all 0.1217
_refine_ls_wR_factor_gt 0.1117
_refine_ls_wR_factor_ref 0.1217
_reflns_limit_h_max 19
_reflns_limit_h_min -20
_reflns_limit_k_max 12
_reflns_limit_k_min 0
_reflns_limit_l_max 23
_reflns_limit_l_min 0
_reflns_number_gt 5062
_reflns_number_total 6016
_reflns_threshold_expression I>2.0\s(I)
_oxford_diffrn_Wilson_B_factor 2.52
_oxford_diffrn_Wilson_scale 1.67
_oxford_refine_ls_r_factor_ref 0.0591
_oxford_refine_ls_scale 0.6961(16)
_oxford_reflns_number_all 6015
_oxford_reflns_threshold_expression_ref I>-3.0\s(I)
_oxford_structure_analysis_title 125RWD13
_cod_data_source_file c4cc06683a2.cif
_cod_data_source_block 2spirocyclicpyrroline
_cod_depositor_comments
;
The following automatic conversions were performed:

'_atom_sites_solution_primary' value 'Other' changed to 'other'
according to the built-in table from CIF Core dictionary named
'cif_core.dic' version 2.4.1 from 2010-06-29.

Automatic conversion script
Id: cif_fix_values 2827 2014-09-09 07:05:25Z andrius 

The following automatic conversions were performed:

'_exptl_crystal_density_meas' value 'not measured' was changed to '?'
- the value is perceived as not measured.

Automatic conversion script
Id: cif_fix_values 3008 2015-01-20 13:52:24Z robertas 
;
_cod_original_cell_volume 2649.20(6)
_cod_original_sg_symbol_H-M 'P 21/n '
_cod_database_code 7115887

loop_
_symmetry_equiv_pos_as_xyz
x,y,z
-x,-y,-z
x+1/2,-y+1/2,z+1/2
-x+1/2,y+1/2,-z+1/2

loop_
_atom_site_label
_atom_site_type_symbol
_atom_site_fract_x
_atom_site_fract_y
_atom_site_fract_z
_atom_site_U_iso_or_equiv
_atom_site_occupancy
_atom_site_adp_type
_atom_site_refinement_flags_posn
F1 F 0.49036(8) 0.36395(14) 0.10713(7) 0.0429 1.0000 Uani .
C2 C 0.57334(12) 0.30623(19) 0.12739(11) 0.0295 1.0000 Uani .
C3 C 0.61817(11) 0.28926(17) 0.20598(10) 0.0244 1.0000 Uani .
C4 C 0.70439(11) 0.23215(16) 0.23081(10) 0.0209 1.0000 Uani .
C5 C 0.74191(12) 0.19757(18) 0.17196(10) 0.0257 1.0000 Uani .
N6 N 0.83416(11) 0.14299(18) 0.19067(10) 0.0332 1.0000 Uani .
O7 O 0.86515(9) 0.08114(14) 0.25202(8) 0.0341 1.0000 Uani .
O8 O 0.87600(13) 0.1623(2) 0.14458(11) 0.0671 1.0000 Uani .
C9 C 0.69555(13) 0.2152(2) 0.09304(11) 0.0308 1.0000 Uani .
C10 C 0.60882(13) 0.2688(2) 0.06976(11) 0.0326 1.0000 Uani .
C11 C 0.74605(11) 0.20515(16) 0.31819(9) 0.0204 1.0000 Uani .
N12 N 0.70162(10) 0.29363(15) 0.36216(8) 0.0234 1.0000 Uani .
C13 C 0.66732(11) 0.22241(17) 0.40361(10) 0.0226 1.0000 Uani .
C14 C 0.67491(11) 0.07115(17) 0.39767(9) 0.0210 1.0000 Uani .
C15 C 0.72856(11) 0.05846(16) 0.33876(10) 0.0212 1.0000 Uani .
C16 C 0.71425(11) 0.00120(17) 0.47450(9) 0.0217 1.0000 Uani .
C17 C 0.80227(11) 0.00469(18) 0.52519(10) 0.0245 1.0000 Uani .
C18 C 0.82434(12) -0.07674(19) 0.59105(10) 0.0274 1.0000 Uani .
C19 C 0.75853(13) -0.15875(19) 0.60482(11) 0.0307 1.0000 Uani .
C20 C 0.66944(13) -0.16282(19) 0.55444(11) 0.0290 1.0000 Uani .
C21 C 0.64904(11) -0.08118(17) 0.48940(10) 0.0220 1.0000 Uani .
N22 N 0.56583(9) -0.07007(15) 0.42587(8) 0.0225 1.0000 Uani .
C23 C 0.57846(11) 0.01371(17) 0.36868(10) 0.0217 1.0000 Uani .
O24 O 0.52243(8) 0.03989(14) 0.30634(7) 0.0286 1.0000 Uani .
C25 C 0.48258(11) -0.13034(18) 0.42625(10) 0.0249 1.0000 Uani .
O26 O 0.47635(9) -0.18403(15) 0.48436(8) 0.0348 1.0000 Uani .
N27 N 0.41523(10) -0.11777(16) 0.35761(9) 0.0264 1.0000 Uani .
C28 C 0.32529(11) -0.16442(18) 0.34228(10) 0.0254 1.0000 Uani .
C29 C 0.30305(12) -0.27019(18) 0.38357(11) 0.0260 1.0000 Uani .
C30 C 0.21320(12) -0.31240(18) 0.36345(11) 0.0275 1.0000 Uani .
C31 C 0.14525(12) -0.25431(19) 0.30259(11) 0.0298 1.0000 Uani .
C32 C 0.16850(12) -0.1499(2) 0.26177(11) 0.0286 1.0000 Uani .
C33 C 0.25810(12) -0.10413(19) 0.28193(11) 0.0270 1.0000 Uani .
C34 C 0.09770(13) -0.0788(2) 0.19764(12) 0.0356 1.0000 Uani .
F35 F 0.08209(12) 0.04648(18) 0.21800(9) 0.0656 1.0000 Uani .
F36 F 0.12398(9) -0.06102(14) 0.13472(7) 0.0436 1.0000 Uani .
F37 F 0.01937(10) -0.1425(2) 0.17430(10) 0.0805 1.0000 Uani .
C38 C 0.18797(13) -0.4252(2) 0.40750(12) 0.0332 1.0000 Uani .
F39 F 0.15322(9) -0.52965(13) 0.36053(8) 0.0454 1.0000 Uani .
F40 F 0.12394(10) -0.39009(14) 0.43908(9) 0.0538 1.0000 Uani .
F41 F 0.25822(9) -0.47313(14) 0.46500(8) 0.0503 1.0000 Uani .
C42 C 0.84630(11) 0.24481(18) 0.35456(10) 0.0241 1.0000 Uani .
O43 O 0.89695(9) 0.19259(15) 0.41163(8) 0.0339 1.0000 Uani .
O44 O 0.86736(8) 0.35189(14) 0.31927(8) 0.0308 1.0000 Uani .
C45 C 0.95767(14) 0.4052(3) 0.35663(14) 0.0466 1.0000 Uani .
H31 H 0.5914 0.3167 0.2434 0.0294 1.0000 Uiso R
H91 H 0.7233 0.1918 0.0558 0.0373 1.0000 Uiso R
H101 H 0.5756 0.2797 0.0170 0.0389 1.0000 Uiso R
H131 H 0.6374 0.2611 0.4368 0.0268 1.0000 Uiso R
H152 H 0.7865 0.0122 0.3628 0.0252 1.0000 Uiso R
H151 H 0.6933 0.0115 0.2923 0.0246 1.0000 Uiso R
H171 H 0.8462 0.0602 0.5145 0.0296 1.0000 Uiso R
H181 H 0.8839 -0.0781 0.6256 0.0325 1.0000 Uiso R
H191 H 0.7744 -0.2126 0.6499 0.0372 1.0000 Uiso R
H201 H 0.6258 -0.2188 0.5643 0.0354 1.0000 Uiso R
H291 H 0.3476 -0.3129 0.4235 0.0311 1.0000 Uiso R
H311 H 0.0850 -0.2860 0.2900 0.0365 1.0000 Uiso R
H331 H 0.2722 -0.0315 0.2542 0.0320 1.0000 Uiso R
H452 H 0.9636 0.4834 0.3266 0.0695 1.0000 Uiso R
H453 H 1.0017 0.3378 0.3548 0.0694 1.0000 Uiso R
H451 H 0.9647 0.4288 0.4105 0.0695 1.0000 Uiso R
H2 H 0.4269 -0.0700 0.3231 0.0319 1.0000 Uiso R

loop_
_atom_site_aniso_label
_atom_site_aniso_U_11
_atom_site_aniso_U_22
_atom_site_aniso_U_33
_atom_site_aniso_U_23
_atom_site_aniso_U_13
_atom_site_aniso_U_12
F1 0.0244(5) 0.0578(8) 0.0397(7) 0.0112(6) 0.0000(5) 0.0092(5)
C2 0.0205(8) 0.0320(9) 0.0313(9) 0.0054(7) 0.0015(7) -0.0010(7)
C3 0.0209(8) 0.0244(8) 0.0275(8) 0.0022(7) 0.0069(6) -0.0016(6)
C4 0.0202(7) 0.0194(7) 0.0226(8) 0.0023(6) 0.0059(6) -0.0030(6)
C5 0.0245(8) 0.0261(8) 0.0275(8) 0.0027(7) 0.0094(7) -0.0004(7)
N6 0.0311(8) 0.0383(9) 0.0349(8) 0.0072(7) 0.0171(7) 0.0067(7)
O7 0.0332(7) 0.0351(7) 0.0363(7) 0.0084(6) 0.0144(6) 0.0088(6)
O8 0.0482(10) 0.1093(17) 0.0588(11) 0.0375(11) 0.0383(9) 0.0288(11)
C9 0.0360(10) 0.0333(10) 0.0250(9) -0.0006(7) 0.0124(7) -0.0030(8)
C10 0.0339(9) 0.0359(10) 0.0230(8) 0.0022(7) 0.0014(7) -0.0066(8)
C11 0.0177(7) 0.0213(8) 0.0214(7) 0.0016(6) 0.0050(6) -0.0025(6)
N12 0.0232(7) 0.0222(7) 0.0233(7) -0.0022(5) 0.0052(5) -0.0007(5)
C13 0.0221(8) 0.0232(8) 0.0214(7) -0.0023(6) 0.0051(6) 0.0001(6)
C14 0.0181(7) 0.0238(8) 0.0208(7) 0.0002(6) 0.0056(6) -0.0030(6)
C15 0.0206(7) 0.0201(8) 0.0238(8) 0.0010(6) 0.0083(6) -0.0009(6)
C16 0.0225(8) 0.0224(8) 0.0203(7) -0.0007(6) 0.0069(6) -0.0014(6)
C17 0.0221(8) 0.0270(8) 0.0242(8) -0.0027(7) 0.0068(6) -0.0036(6)
C18 0.0263(8) 0.0312(9) 0.0225(8) -0.0006(7) 0.0045(7) 0.0017(7)
C19 0.0361(10) 0.0306(9) 0.0232(8) 0.0054(7) 0.0062(7) 0.0018(8)
C20 0.0312(9) 0.0280(9) 0.0290(9) 0.0052(7) 0.0112(7) -0.0045(7)
C21 0.0212(7) 0.0231(8) 0.0224(8) -0.0011(6) 0.0077(6) -0.0017(6)
N22 0.0199(7) 0.0251(7) 0.0231(7) 0.0005(6) 0.0074(5) -0.0041(5)
C23 0.0203(7) 0.0232(8) 0.0229(8) -0.0009(6) 0.0085(6) -0.0027(6)
O24 0.0207(6) 0.0374(7) 0.0254(6) 0.0050(5) 0.0041(5) -0.0049(5)
C25 0.0223(8) 0.0252(8) 0.0294(8) -0.0034(7) 0.0115(7) -0.0045(6)
O26 0.0299(7) 0.0445(8) 0.0315(7) 0.0053(6) 0.0116(5) -0.0114(6)
N27 0.0216(7) 0.0313(8) 0.0281(7) 0.0004(6) 0.0102(6) -0.0067(6)
C28 0.0217(8) 0.0280(9) 0.0297(8) -0.0073(7) 0.0126(7) -0.0062(6)
C29 0.0237(8) 0.0257(8) 0.0307(9) -0.0052(7) 0.0113(7) -0.0043(7)
C30 0.0271(9) 0.0268(9) 0.0332(9) -0.0082(7) 0.0160(7) -0.0084(7)
C31 0.0235(8) 0.0332(9) 0.0351(10) -0.0101(8) 0.0127(7) -0.0090(7)
C32 0.0229(8) 0.0354(10) 0.0286(9) -0.0074(7) 0.0098(7) -0.0053(7)
C33 0.0249(8) 0.0306(9) 0.0279(8) -0.0031(7) 0.0118(7) -0.0056(7)
C34 0.0245(9) 0.0481(12) 0.0333(10) -0.0040(9) 0.0077(8) -0.0053(8)
F35 0.0677(10) 0.0754(11) 0.0441(8) -0.0092(7) 0.0036(7) 0.0387(9)
F36 0.0471(7) 0.0480(7) 0.0380(7) 0.0053(6) 0.0167(6) 0.0019(6)
F37 0.0358(8) 0.1175(16) 0.0677(10) 0.0416(10) -0.0135(7) -0.0377(9)
C38 0.0297(9) 0.0311(10) 0.0423(11) -0.0052(8) 0.0163(8) -0.0089(8)
F39 0.0480(7) 0.0315(6) 0.0596(8) -0.0089(6) 0.0209(6) -0.0182(5)
F40 0.0617(9) 0.0446(8) 0.0762(10) 0.0018(7) 0.0521(8) -0.0044(7)
F41 0.0429(7) 0.0493(8) 0.0547(8) 0.0152(6) 0.0095(6) -0.0155(6)
C42 0.0199(8) 0.0261(8) 0.0254(8) 0.0024(7) 0.0058(6) -0.0043(6)
O43 0.0252(6) 0.0395(8) 0.0313(7) 0.0111(6) 0.0006(5) -0.0062(6)
O44 0.0220(6) 0.0330(7) 0.0327(7) 0.0098(5) 0.0018(5) -0.0098(5)
C45 0.0298(10) 0.0518(13) 0.0482(13) 0.0155(10) -0.0023(9) -0.0212(9)

loop_
_atom_type_symbol
_atom_type_scat_dispersion_real
_atom_type_scat_dispersion_imag
_atom_type_scat_Cromer_Mann_a1
_atom_type_scat_Cromer_Mann_b1
_atom_type_scat_Cromer_Mann_a2
_atom_type_scat_Cromer_Mann_b2
_atom_type_scat_Cromer_Mann_a3
_atom_type_scat_Cromer_Mann_b3
_atom_type_scat_Cromer_Mann_a4
_atom_type_scat_Cromer_Mann_b4
_atom_type_scat_Cromer_Mann_c
_atom_type_scat_source
C 0.0033 0.0016 2.3100 20.8439 1.0200 10.2075 1.5886 0.5687 0.8650 51.6512 0.2156 'International Tables Vol C 4.2.6.8 and 6.1.1.4'
H 0.0000 0.0000 0.4930 10.5109 0.3229 26.1257 0.1402 3.1424 0.0408 57.7998 0.0030 'International Tables Vol C 4.2.6.8 and 6.1.1.4'
N 0.0061 0.0033 12.2126 0.0057 3.1322 9.8933 2.0125 28.9975 1.1663 0.5826 -11.5290 'International Tables Vol C 4.2.6.8 and 6.1.1.4'
F 0.0171 0.0103 3.5392 10.2825 2.6412 4.2944 1.5170 0.2615 1.0243 26.1476 0.2776 'International Tables Vol C 4.2.6.8 and 6.1.1.4'
O 0.0106 0.0060 3.0485 13.2771 2.2868 5.7011 1.5463 0.3239 0.8670 32.9089 0.2508 'International Tables Vol C 4.2.6.8 and 6.1.1.4'

loop_
_geom_angle_atom_site_label_1
_geom_angle_atom_site_label_2
_geom_angle_atom_site_label_3
_geom_angle
_geom_angle_publ_flag
F1 C2 C3 117.45(17) yes
F1 C2 C10 118.91(17) yes
C3 C2 C10 123.64(17) yes
C2 C3 C4 120.34(17) yes
C2 C3 H31 120.8 no
C4 C3 H31 118.9 no
C3 C4 C5 116.04(15) yes
C3 C4 C11 117.24(15) yes
C5 C4 C11 126.59(15) yes
C4 C5 N6 121.36(15) yes
C4 C5 C9 122.73(16) yes
N6 C5 C9 115.90(16) yes
C5 N6 O7 118.25(14) yes
C5 N6 O8 118.06(17) yes
O7 N6 O8 123.69(17) yes
C5 C9 C10 120.08(17) yes
C5 C9 H91 120.0 no
C10 C9 H91 119.9 no
C9 C10 C2 117.10(17) yes
C9 C10 H101 121.7 no
C2 C10 H101 121.2 no
C4 C11 N12 109.16(13) yes
C4 C11 C15 111.31(13) yes
N12 C11 C15 106.73(12) yes
C4 C11 C42 116.07(13) yes
N12 C11 C42 101.03(13) yes
C15 C11 C42 111.63(13) yes
C11 N12 C13 109.28(14) yes
N12 C13 C14 117.48(15) yes
N12 C13 H131 121.6 no
C14 C13 H131 120.9 no
C13 C14 C15 101.53(13) yes
C13 C14 C16 114.51(14) yes
C15 C14 C16 116.58(14) yes
C13 C14 C23 107.93(13) yes
C15 C14 C23 114.20(13) yes
C16 C14 C23 102.25(13) yes
C14 C15 C11 104.94(13) yes
C14 C15 H152 110.3 no
C11 C15 H152 110.2 no
C14 C15 H151 111.0 no
C11 C15 H151 110.1 no
H152 C15 H151 110.2 no
C14 C16 C17 129.07(15) yes
C14 C16 C21 110.14(14) yes
C17 C16 C21 120.69(16) yes
C16 C17 C18 118.57(16) yes
C16 C17 H171 120.2 no
C18 C17 H171 121.2 no
C17 C18 C19 119.97(17) yes
C17 C18 H181 120.3 no
C19 C18 H181 119.7 no
C18 C19 C20 122.08(17) yes
C18 C19 H191 119.0 no
C20 C19 H191 119.0 no
C19 C20 C21 116.97(16) yes
C19 C20 H201 121.2 no
C21 C20 H201 121.8 no
C16 C21 C20 121.72(16) yes
C16 C21 N22 108.86(14) yes
C20 C21 N22 129.32(15) yes
C21 N22 C23 109.93(13) yes
C21 N22 C25 123.38(14) yes
C23 N22 C25 126.56(14) yes
C14 C23 N22 108.67(14) yes
C14 C23 O24 124.99(15) yes
N22 C23 O24 126.33(15) yes
N22 C25 O26 120.62(16) yes
N22 C25 N27 113.30(15) yes
O26 C25 N27 126.07(16) yes
C25 N27 C28 125.41(15) yes
C25 N27 H2 116.4 no
C28 N27 H2 117.7 no
N27 C28 C29 122.53(17) yes
N27 C28 C33 117.54(16) yes
C29 C28 C33 119.90(16) yes
C28 C29 C30 118.93(17) yes
C28 C29 H291 120.9 no
C30 C29 H291 120.1 no
C29 C30 C31 121.94(17) yes
C29 C30 C38 119.65(18) yes
C31 C30 C38 118.40(16) yes
C30 C31 C32 118.46(16) yes
C30 C31 H311 119.9 no
C32 C31 H311 121.7 no
C31 C32 C33 120.58(18) yes
C31 C32 C34 121.17(16) yes
C33 C32 C34 118.19(17) yes
C32 C33 C28 120.17(17) yes
C32 C33 H331 119.2 no
C28 C33 H331 120.6 no
C32 C34 F35 112.29(17) yes
C32 C34 F36 112.14(16) yes
F35 C34 F36 103.74(18) yes
C32 C34 F37 113.27(18) yes
F35 C34 F37 108.13(19) yes
F36 C34 F37 106.68(18) yes
C30 C38 F39 111.57(16) yes
C30 C38 F40 112.33(17) yes
F39 C38 F40 105.59(15) yes
C30 C38 F41 113.47(15) yes
F39 C38 F41 106.23(17) yes
F40 C38 F41 107.14(17) yes
C11 C42 O43 123.78(15) yes
C11 C42 O44 111.52(14) yes
O43 C42 O44 124.43(15) yes
C42 O44 C45 114.55(14) yes
O44 C45 H452 106.3 no
O44 C45 H453 108.4 no
H452 C45 H453 110.5 no
O44 C45 H451 110.2 no
H452 C45 H451 111.3 no
H453 C45 H451 110.0 no

loop_
_geom_bond_atom_site_label_1
_geom_bond_atom_site_label_2
_geom_bond_distance
_geom_bond_publ_flag
F1 C2 1.349(2) yes
C2 C3 1.381(3) yes
C2 C10 1.371(3) yes
C3 C4 1.390(2) yes
C3 H31 0.937 no
C4 C5 1.403(2) yes
C4 C11 1.530(2) yes
C5 N6 1.465(2) yes
C5 C9 1.391(3) yes
N6 O7 1.227(2) yes
N6 O8 1.218(2) yes
C9 C10 1.383(3) yes
C9 H91 0.933 no
C10 H101 0.936 no
C11 N12 1.491(2) yes
C11 C15 1.556(2) yes
C11 C42 1.535(2) yes
N12 C13 1.263(2) yes
C13 C14 1.522(2) yes
C13 H131 0.946 no
C14 C15 1.545(2) yes
C14 C16 1.501(2) yes
C14 C23 1.530(2) yes
C15 H152 0.981 no
C15 H151 0.967 no
C16 C17 1.384(2) yes
C16 C21 1.392(2) yes
C17 C18 1.392(3) yes
C17 H171 0.942 no
C18 C19 1.388(3) yes
C18 H181 0.937 no
C19 C20 1.395(3) yes
C19 H191 0.941 no
C20 C21 1.382(2) yes
C20 H201 0.935 no
C21 N22 1.436(2) yes
N22 C23 1.389(2) yes
N22 C25 1.424(2) yes
C23 O24 1.215(2) yes
C25 O26 1.208(2) yes
C25 N27 1.353(2) yes
N27 C28 1.410(2) yes
N27 H2 0.847 no
C28 C29 1.396(2) yes
C28 C33 1.387(3) yes
C29 C30 1.388(2) yes
C29 H291 0.930 no
C30 C31 1.388(3) yes
C30 C38 1.499(3) yes
C31 C32 1.387(3) yes
C31 H311 0.943 no
C32 C33 1.396(2) yes
C32 C34 1.501(3) yes
C33 H331 0.945 no
C34 F35 1.347(3) yes
C34 F36 1.332(2) yes
C34 F37 1.316(2) yes
C38 F39 1.346(2) yes
C38 F40 1.335(2) yes
C38 F41 1.335(2) yes
C42 O43 1.201(2) yes
C42 O44 1.336(2) yes
O44 C45 1.450(2) yes
C45 H452 0.971 no
C45 H453 0.966 no
C45 H451 0.972 no

loop_
_geom_hbond_atom_site_label_D
_geom_hbond_atom_site_label_H
_geom_hbond_atom_site_label_A
_geom_hbond_site_symmetry_A
_geom_hbond_angle_DHA
_geom_hbond_distance_DH
_geom_hbond_distance_HA
_geom_hbond_distance_DA
_geom_hbond_publ_flag
C15 H151 O44 4_645 166.54(5) 0.967 2.509 3.457(3) yes
C17 H171 O43 . 147.68(5) 0.942 2.593 3.427(3) yes
C45 H452 O24 4_655 139.25(7) 0.971 2.538 3.334(3) yes
N27 H2 O24 . 141.36(6) 0.847 1.939 2.654(3) yes
